data_4029265
loop_
_publ_author_name
'Priede, Martins'
'Kazak, Mihail'
'Kalnins, Toms'
'Shubin, Kirill'
'Suna, Edgars'

_publ_section_title
;
 Diastereoselective Hydroxymethylation of Cyclic
 N-tert-Butanesulfinylketimines Using Methoxymethanol as Formaldehyde
 Source.
;
_journal_issue 8
_journal_name_full 'The Journal of organic chemistry'
_journal_page_first 3715
_journal_page_last 3724
_journal_paper_doi 10.1021/jo500506u
_journal_volume 79
_journal_year 2014
_chemical_absolute_configuration rmad
_chemical_formula_moiety 'C14 H21 N O3 S, H2 O'
_chemical_formula_sum 'C14 H23 N O4 S'
_chemical_formula_weight 301.39
_chemical_name_systematic
; 
 ? 
;
_space_group_IT_number 19
_symmetry_cell_setting orthorhombic
_symmetry_space_group_name_Hall 'P 2ac 2ab'
_symmetry_space_group_name_H-M 'P 21 21 21'
_atom_sites_solution_hydrogens mixed
_atom_sites_solution_primary direct
_atom_sites_solution_secondary difmap
_audit_creation_method SHELXL-97
_cell_angle_alpha 90.00
_cell_angle_beta 90.00
_cell_angle_gamma 90.00
_cell_formula_units_Z 4
_cell_length_a 8.9323(2)
_cell_length_b 10.4477(2)
_cell_length_c 16.1303(3)
_cell_measurement_reflns_used 2743
_cell_measurement_temperature 163(2)
_cell_measurement_theta_max 27.5
_cell_measurement_theta_min 0.9
_cell_volume 1505.31(5)
_computing_structure_refinement 'SHELXL-97 (Sheldrick, 1997)'
_computing_structure_solution 'SHELXS-97 (Sheldrick, 1990)'
_diffrn_ambient_temperature 163(2)
_diffrn_measured_fraction_theta_full 0.99
_diffrn_measured_fraction_theta_max 0.99
_diffrn_measurement_device_type 'Bruker-Nonius KappaCCD'
_diffrn_measurement_method '\f and \w scan'
_diffrn_radiation_monochromator graphite
_diffrn_radiation_source 'fine-focus sealed tube'
_diffrn_radiation_type MoK\a
_diffrn_radiation_wavelength 0.71073
_diffrn_reflns_av_R_equivalents 0.0099
_diffrn_reflns_av_sigmaI/netI 0.0326
_diffrn_reflns_limit_h_max 12
_diffrn_reflns_limit_h_min -12
_diffrn_reflns_limit_k_max 14
_diffrn_reflns_limit_k_min -14
_diffrn_reflns_limit_l_max 22
_diffrn_reflns_limit_l_min -22
_diffrn_reflns_number 4359
_diffrn_reflns_theta_full 30.0
_diffrn_reflns_theta_max 30.0
_diffrn_reflns_theta_min 2.32
_exptl_absorpt_coefficient_mu 0.228
_exptl_absorpt_correction_type none
_exptl_crystal_colour 'Colourless '
_exptl_crystal_density_diffrn 1.330
_exptl_crystal_density_method 'not measured'
_exptl_crystal_description Prism
_exptl_crystal_F_000 648
_exptl_crystal_size_max 0.39
_exptl_crystal_size_mid 0.28
_exptl_crystal_size_min 0.26
_refine_diff_density_max 0.250
_refine_diff_density_min -0.188
_refine_diff_density_rms 0.043
_refine_ls_abs_structure_details 'Flack H D (1983), Acta Cryst. A39, 876-881'
_refine_ls_abs_structure_Flack 0.14(7)
_refine_ls_extinction_method none
_refine_ls_goodness_of_fit_ref 1.015
_refine_ls_hydrogen_treatment mixed
_refine_ls_matrix_type full
_refine_ls_number_parameters 189
_refine_ls_number_reflns 4355
_refine_ls_number_restraints 0
_refine_ls_restrained_S_all 1.015
_refine_ls_R_factor_all 0.0398
_refine_ls_R_factor_gt 0.0354
_refine_ls_shift/su_max 0.000
_refine_ls_shift/su_mean 0.000
_refine_ls_structure_factor_coef Fsqd
_refine_ls_weighting_details 'calc w=1/[\s^2^(Fo^2^)+(0.0594P)^2^+0.2901P] where P=(Fo^2^+2Fc^2^)/3'
_refine_ls_weighting_scheme calc
_refine_ls_wR_factor_gt 0.0944
_refine_ls_wR_factor_ref 0.0981
_reflns_d_resolution_high 0.7101
_reflns_number_gt 4069
_reflns_number_total 4355
_reflns_threshold_expression >2sigma(I)
_cod_data_source_file 5h.cif
_cod_data_source_block MKW_I_340
_cod_depositor_comments
;Adding full bibliography for
 ./tmp-cod-update-bibliographies-12971/cifs/4029265.cif.
;
_cod_original_sg_symbol_Hall 'P 2ac 2ab '
_cod_database_code 4029265
_shelx_title ' Compound MKW_I_340'
_shelx_f_calc_maximum 82.40
_shelx_f_squared_multiplier 1.000

loop_
_symmetry_equiv_pos_as_xyz
'x, y, z'
'-x+1/2, -y, z+1/2'
'x+1/2, -y+1/2, -z'
'-x, y+1/2, -z+1/2'

loop_
_atom_site_label
_atom_site_type_symbol
_atom_site_fract_x
_atom_site_fract_y
_atom_site_fract_z
_atom_site_U_iso_or_equiv
_atom_site_adp_type
_atom_site_occupancy
_atom_site_symmetry_multiplicity
_atom_site_calc_flag
_atom_site_refinement_flags
S14 S 0.25868(4) 0.93800(3) 0.25516(2) 0.02129(9) Uani 1 1 d .
N13 N 0.30375(14) 0.90254(12) 0.35201(7) 0.0197(2) Uani 1 1 d .
H13 H 0.231(2) 0.872(2) 0.3810(13) 0.036(5) Uiso 1 1 d .
O12 O 0.60846(13) 1.12941(13) 0.49175(8) 0.0313(3) Uani 1 1 d .
H12 H 0.527(3) 1.165(2) 0.5141(14) 0.034(5) Uiso 1 1 d .
O1 O 0.64216(14) 0.71971(12) 0.49051(8) 0.0325(3) Uani 1 1 d .
O1W O 0.34420(16) 1.20975(15) 0.54710(8) 0.0434(3) Uani 1 1 d .
H1WA H 0.2797 1.2613 0.5335 0.052 Uiso 1 1 d R
H1WB H 0.3323 1.2071 0.6006 0.052 Uiso 1 1 d R
O15 O 0.17995(15) 0.82772(12) 0.21435(7) 0.0315(3) Uani 1 1 d .
C16 C 0.10994(16) 1.05712(15) 0.27222(9) 0.0229(3) Uani 1 1 d .
C5 C 0.36813(17) 0.62638(15) 0.33119(10) 0.0240(3) Uani 1 1 d .
H5 H 0.2973 0.6660 0.2930 0.029 Uiso 1 1 d R
C11 C 0.56161(17) 1.05844(16) 0.42074(10) 0.0256(3) Uani 1 1 d .
H11A H 0.6374 1.0610 0.3801 0.031 Uiso 1 1 d R
H11B H 0.4727 1.0958 0.3968 0.031 Uiso 1 1 d R
C17 C -0.02105(18) 0.99907(18) 0.31881(11) 0.0298(3) Uani 1 1 d .
H17A H -0.0966 1.0633 0.3266 0.036 Uiso 1 1 d R
H17B H 0.0124 0.9686 0.3718 0.036 Uiso 1 1 d R
H17C H -0.0620 0.9291 0.2876 0.036 Uiso 1 1 d R
C10 C 0.45876(16) 0.70662(14) 0.37868(9) 0.0200(3) Uani 1 1 d .
C9 C 0.55148(17) 0.65018(15) 0.43845(9) 0.0239(3) Uani 1 1 d .
C18 C 0.0630(2) 1.09514(18) 0.18402(11) 0.0328(4) Uani 1 1 d .
H18A H 0.1396 1.1188 0.1509 0.039 Uiso 1 1 d R
H18B H 0.0202 1.0258 0.1590 0.039 Uiso 1 1 d R
H18C H -0.0099 1.1557 0.1874 0.039 Uiso 1 1 d R
C3 C 0.52680(16) 0.91917(15) 0.44118(9) 0.0216(3) Uani 1 1 d .
H3 H 0.4575 0.9133 0.4853 0.026 Uiso 1 1 d R
C7 C 0.46113(19) 0.44059(16) 0.40231(10) 0.0295(3) Uani 1 1 d .
H7 H 0.4621 0.3494 0.4096 0.035 Uiso 1 1 d R
C4 C 0.45606(15) 0.85136(14) 0.36689(9) 0.0191(3) Uani 1 1 d .
H4 H 0.5004 0.8701 0.3162 0.023 Uiso 1 1 d R
C2 C 0.66962(18) 0.84972(16) 0.46493(11) 0.0292(3) Uani 1 1 d .
H2A H 0.7395 0.8513 0.4146 0.035 Uiso 1 1 d R
H2B H 0.7249 0.9018 0.5094 0.035 Uiso 1 1 d R
C6 C 0.36718(19) 0.49470(16) 0.34315(11) 0.0285(3) Uani 1 1 d .
H6 H 0.3054 0.4447 0.3098 0.034 Uiso 1 1 d R
C19 C 0.1784(2) 1.17098(16) 0.31774(12) 0.0326(4) Uani 1 1 d .
H19A H 0.1027 1.2344 0.3275 0.039 Uiso 1 1 d R
H19B H 0.2569 1.2073 0.2846 0.039 Uiso 1 1 d R
H19C H 0.2188 1.1428 0.3698 0.039 Uiso 1 1 d R
C8 C 0.5532(2) 0.51772(16) 0.44902(10) 0.0292(3) Uani 1 1 d .
H8 H 0.6288 0.4760 0.4857 0.035 Uiso 1 1 d R

loop_
_atom_site_aniso_label
_atom_site_aniso_U_11
_atom_site_aniso_U_22
_atom_site_aniso_U_33
_atom_site_aniso_U_23
_atom_site_aniso_U_13
_atom_site_aniso_U_12
S14 0.02015(15) 0.02438(16) 0.01935(15) 0.00084(12) -0.00207(13) 0.00218(12)
N13 0.0164(5) 0.0244(6) 0.0184(5) 0.0027(4) -0.0015(4) 0.0010(4)
O12 0.0260(5) 0.0317(6) 0.0361(6) -0.0086(5) -0.0028(5) -0.0030(5)
O1 0.0370(6) 0.0271(6) 0.0332(6) 0.0032(5) -0.0149(5) 0.0015(5)
O1W 0.0408(7) 0.0574(9) 0.0320(6) 0.0104(6) 0.0116(6) 0.0194(7)
O15 0.0396(6) 0.0274(6) 0.0274(5) -0.0063(4) -0.0124(5) 0.0031(5)
C16 0.0205(6) 0.0214(6) 0.0267(6) 0.0012(6) -0.0033(5) 0.0028(5)
C5 0.0234(6) 0.0222(7) 0.0265(7) -0.0016(6) 0.0009(6) 0.0017(5)
C11 0.0235(6) 0.0247(7) 0.0286(7) -0.0014(6) -0.0040(5) -0.0020(6)
C17 0.0206(7) 0.0366(9) 0.0324(8) 0.0020(7) 0.0012(6) 0.0000(6)
C10 0.0185(6) 0.0206(6) 0.0207(6) 0.0017(5) 0.0015(5) 0.0011(5)
C9 0.0234(6) 0.0256(7) 0.0226(6) 0.0020(5) 0.0009(6) 0.0023(6)
C18 0.0307(8) 0.0359(9) 0.0319(8) 0.0099(7) -0.0060(7) 0.0056(7)
C3 0.0187(6) 0.0239(7) 0.0221(6) -0.0009(5) -0.0029(5) -0.0015(5)
C7 0.0347(8) 0.0217(7) 0.0321(7) 0.0028(6) 0.0095(7) 0.0040(7)
C4 0.0163(6) 0.0214(7) 0.0197(6) 0.0008(5) -0.0007(5) -0.0005(5)
C2 0.0238(7) 0.0272(8) 0.0366(8) 0.0014(6) -0.0101(6) 0.0013(6)
C6 0.0270(8) 0.0252(8) 0.0331(8) -0.0044(6) 0.0036(7) -0.0018(6)
C19 0.0309(8) 0.0223(7) 0.0446(9) -0.0037(7) -0.0064(7) 0.0011(6)
C8 0.0354(8) 0.0266(8) 0.0257(7) 0.0054(6) 0.0032(7) 0.0064(7)

loop_
_atom_type_symbol
_atom_type_description
_atom_type_scat_dispersion_real
_atom_type_scat_dispersion_imag
_atom_type_scat_source
C C 0.0033 0.0016 'International Tables Vol C Tables 4.2.6.8 and 6.1.1.4'
H H 0.0000 0.0000 'International Tables Vol C Tables 4.2.6.8 and 6.1.1.4'
N N 0.0061 0.0033 'International Tables Vol C Tables 4.2.6.8 and 6.1.1.4'
O O 0.0106 0.0060 'International Tables Vol C Tables 4.2.6.8 and 6.1.1.4'
S S 0.1246 0.1234 'International Tables Vol C Tables 4.2.6.8 and 6.1.1.4'

loop_
_geom_angle_atom_site_label_1
_geom_angle_atom_site_label_2
_geom_angle_atom_site_label_3
_geom_angle
O15 S14 N13 110.84(7)
O15 S14 C16 104.25(7)
N13 S14 C16 100.70(7)
C4 N13 S14 117.20(10)
C4 N13 H13 118.1(14)
S14 N13 H13 114.2(14)
C11 O12 H12 107.5(14)
C9 O1 C2 115.07(12)
H1WA O1W H1WB 101.5
C17 C16 C19 112.48(14)
C17 C16 C18 110.61(13)
C19 C16 C18 110.71(14)
C17 C16 S14 111.12(11)
C19 C16 S14 108.04(10)
C18 C16 S14 103.49(10)
C6 C5 C10 121.51(15)
C6 C5 H5 120.3
C10 C5 H5 117.9
O12 C11 C3 112.47(13)
O12 C11 H11A 109.4
C3 C11 H11A 108.9
O12 C11 H11B 110.6
C3 C11 H11B 107.7
H11A C11 H11B 107.5
C16 C17 H17A 109.1
C16 C17 H17B 109.5
H17A C17 H17B 109.5
C16 C17 H17C 109.8
H17A C17 H17C 109.5
H17B C17 H17C 109.5
C5 C10 C9 117.91(14)
C5 C10 C4 121.24(13)
C9 C10 C4 120.84(13)
O1 C9 C8 116.33(14)
O1 C9 C10 123.12(14)
C8 C9 C10 120.54(15)
C16 C18 H18A 114.4
C16 C18 H18B 108.6
H18A C18 H18B 105.8
C16 C18 H18C 108.7
H18A C18 H18C 112.8
H18B C18 H18C 106.1
C2 C3 C11 109.86(12)
C2 C3 C4 108.91(12)
C11 C3 C4 110.93(12)
C2 C3 H3 109.3
C11 C3 H3 111.0
C4 C3 H3 106.8
C8 C7 C6 119.88(16)
C8 C7 H7 120.6
C6 C7 H7 119.5
N13 C4 C10 113.13(12)
N13 C4 C3 109.84(11)
C10 C4 C3 110.82(12)
N13 C4 H4 99.9
C10 C4 H4 108.2
C3 C4 H4 114.6
O1 C2 C3 112.35(13)
O1 C2 H2A 110.2
C3 C2 H2A 107.8
O1 C2 H2B 112.4
C3 C2 H2B 109.1
H2A C2 H2B 104.6
C5 C6 C7 119.61(16)
C5 C6 H6 118.6
C7 C6 H6 121.7
C16 C19 H19A 109.6
C16 C19 H19B 109.4
H19A C19 H19B 109.5
C16 C19 H19C 109.4
H19A C19 H19C 109.5
H19B C19 H19C 109.5
C7 C8 C9 120.52(15)
C7 C8 H8 118.3
C9 C8 H8 120.9

loop_
_geom_bond_atom_site_label_1
_geom_bond_atom_site_label_2
_geom_bond_distance
S14 O15 1.5018(12)
S14 N13 1.6553(12)
S14 C16 1.8411(15)
N13 C4 1.4813(17)
N13 H13 0.87(2)
O12 C11 1.4272(19)
O12 H12 0.90(2)
O1 C9 1.374(2)
O1 C2 1.441(2)
O1W H1WA 0.8186
O1W H1WB 0.8695
C16 C17 1.517(2)
C16 C19 1.526(2)
C16 C18 1.535(2)
C5 C6 1.389(2)
C5 C10 1.395(2)
C5 H5 0.9751
C11 C3 1.524(2)
C11 H11A 0.9430
C11 H11B 0.9655
C17 H17A 0.9600
C17 H17B 0.9601
C17 H17C 0.9600
C10 C9 1.401(2)
C10 C4 1.524(2)
C9 C8 1.394(2)
C18 H18A 0.9027
C18 H18B 0.9131
C18 H18C 0.9094
C3 C2 1.517(2)
C3 C4 1.5288(19)
C3 H3 0.9459
C7 C8 1.376(3)
C7 C6 1.391(2)
C7 H7 0.9599
C4 H4 0.9291
C2 H2A 1.0241
C2 H2B 1.0268
C6 H6 0.9307
C19 H19A 0.9600
C19 H19B 0.9601
C19 H19C 0.9600
C8 H8 0.9987
